data_1531250
loop_
_publ_author_name
'Carrillo-Cabrera, W.'
'Grin', Yu.'
'Paschen, S.'

_publ_section_title
;
 Eu Ga2+x Ge4-x: preparation, crystal chemistry and properties
;
_journal_name_full 'Journal of Alloys Compd.'
_journal_page_first 4
_journal_page_last 12
_journal_volume 333
_journal_year 2002
_chemical_formula_sum 'Eu Ga2 Ge4'
_space_group_IT_number 63
_symmetry_space_group_name_Hall '-C 2c 2'
_symmetry_space_group_name_H-M 'C m c m'
_cell_angle_alpha 90
_cell_angle_beta 90
_cell_angle_gamma 90
_cell_formula_units_Z 4
_cell_length_a 4.1571
_cell_length_b 11.268
_cell_length_c 13.155
_cell_volume 616.209
_citation_journal_id_ASTM JALCEU
_cod_data_source_file Carrillo-Cabrera_JALCEU_2002_387.cif
_cod_data_source_block Eu1Ga2Ge4
_cod_original_cell_volume 616.2092
_cod_original_formula_sum 'Eu1 Ga2 Ge4'
_cod_database_code 1531250

loop_
_symmetry_equiv_pos_as_xyz
x,y,z
-x,-y,z+1/2
x,-y,-z
-x,y,-z+1/2
-x,-y,-z
x,y,-z-1/2
-x,y,z
x,-y,z-1/2
x+1/2,y+1/2,z
-x+1/2,-y+1/2,z+1/2
x+1/2,-y+1/2,-z
-x+1/2,y+1/2,-z+1/2
-x+1/2,-y+1/2,-z
x+1/2,y+1/2,-z-1/2
-x+1/2,y+1/2,z
x+1/2,-y+1/2,z-1/2

loop_
_atom_site_label
_atom_site_type_symbol
_atom_site_fract_x
_atom_site_fract_y
_atom_site_fract_z
_atom_site_occupancy
_atom_site_U_iso_or_equiv
Ga1 Ga 0 0.24449 0.55086 0.333 0.0
Ga2 Ga 0 0.56887 0.34457 0.333 0.0
Ge2 Ge 0 0.56887 0.34457 0.667 0.0
Ge3 Ge 0 0.027 0.59225 0.667 0.0
Ga3 Ga 0 0.027 0.59225 0.333 0.0
Ge1 Ge 0 0.24449 0.55086 0.667 0.0
Eu1 Eu 0 0.29127 0.25 1 0.0
